data_4076026
loop_
_publ_author_name
'Hughes, Russell P.'
'Laritchev, Roman B.'
'Zakharov, Lev N.'
'Rheingold, Arnold L.'

_publ_section_title
;
 Unexpected Formation of an Organoplatinum(IV) Fluoride Complex in the
 Reaction of Pt(TMEDA)(CH3)2with Perfluoro-sec-butyl Iodide
;
_journal_issue 20
_journal_name_full Organometallics
_journal_page_first 4845
_journal_paper_doi 10.1021/om0504654
_journal_volume 24
_journal_year 2005
_chemical_formula_sum 'C8 H22 F I N2 Pt'
_chemical_formula_weight 487.27
_chemical_name_systematic
;   
?  
;
_space_group_IT_number 62
_symmetry_cell_setting orthorhombic
_symmetry_space_group_name_Hall '-P 2ac 2n'
_symmetry_space_group_name_H-M 'P n m a'
_atom_sites_solution_hydrogens geom
_atom_sites_solution_primary direct
_atom_sites_solution_secondary difmap
_audit_creation_method SHELXL-97
_cell_angle_alpha 90.00
_cell_angle_beta 90.00
_cell_angle_gamma 90.00
_cell_formula_units_Z 4
_cell_length_a 12.364(2)
_cell_length_b 13.339(2)
_cell_length_c 7.8955(14)
_cell_measurement_reflns_used 6504
_cell_measurement_temperature 213(2)
_cell_measurement_theta_max 28.19
_cell_measurement_theta_min 2.58
_cell_volume 1302.2(4)
_computing_cell_refinement 'Bruker SMART'
_computing_data_collection 'Bruker SMART'
_computing_data_reduction 'Bruker SAINT'
_computing_molecular_graphics 'Bruker SHELXTL'
_computing_publication_material 'Bruker SHELXTL'
_computing_structure_refinement 'SHELXL-97 (Sheldrick, 1997)'
_computing_structure_solution 'SHELXS-97 (Sheldrick, 1990)'
_diffrn_ambient_temperature 213(2)
_diffrn_measured_fraction_theta_full 0.971
_diffrn_measured_fraction_theta_max 0.971
_diffrn_measurement_device_type 'CCD area detector'
_diffrn_measurement_method 'phi and omega scans'
_diffrn_radiation_monochromator graphite
_diffrn_radiation_source 'fine-focus sealed tube'
_diffrn_radiation_type MoK\a
_diffrn_radiation_wavelength 0.71073
_diffrn_reflns_av_R_equivalents 0.0233
_diffrn_reflns_av_sigmaI/netI 0.0176
_diffrn_reflns_limit_h_max 16
_diffrn_reflns_limit_h_min -15
_diffrn_reflns_limit_k_max 17
_diffrn_reflns_limit_k_min -17
_diffrn_reflns_limit_l_max 10
_diffrn_reflns_limit_l_min -10
_diffrn_reflns_number 9300
_diffrn_reflns_theta_full 28.19
_diffrn_reflns_theta_max 28.19
_diffrn_reflns_theta_min 3.00
_exptl_absorpt_coefficient_mu 13.124
_exptl_absorpt_correction_T_max 0.1788
_exptl_absorpt_correction_T_min 0.1788
_exptl_absorpt_correction_type none
_exptl_crystal_colour Yellow
_exptl_crystal_density_diffrn 2.485
_exptl_crystal_density_meas 0
_exptl_crystal_density_method 'not measured'
_exptl_crystal_description Block
_exptl_crystal_F_000 896
_exptl_crystal_size_max 0.20
_exptl_crystal_size_mid 0.20
_exptl_crystal_size_min 0.20
_refine_diff_density_max 1.641
_refine_diff_density_min -0.932
_refine_diff_density_rms 0.150
_refine_ls_extinction_method none
_refine_ls_goodness_of_fit_ref 1.173
_refine_ls_hydrogen_treatment mixed
_refine_ls_matrix_type full
_refine_ls_number_parameters 74
_refine_ls_number_reflns 1629
_refine_ls_number_restraints 0
_refine_ls_restrained_S_all 1.173
_refine_ls_R_factor_all 0.0306
_refine_ls_R_factor_gt 0.0276
_refine_ls_shift/su_max 0.028
_refine_ls_shift/su_mean 0.003
_refine_ls_structure_factor_coef Fsqd
_refine_ls_weighting_details 'calc w=1/[\s^2^(Fo^2^)+(0.0301P)^2^+5.0200P] where P=(Fo^2^+2Fc^2^)/3'
_refine_ls_weighting_scheme calc
_refine_ls_wR_factor_gt 0.0688
_refine_ls_wR_factor_ref 0.0699
_reflns_number_gt 1514
_reflns_number_total 1629
_reflns_threshold_expression >2sigma(I)
_cod_data_source_file om0504654si20050608_014251.cif
_cod_data_source_block rph290a
_cod_depositor_comments
;
The following automatic conversions were performed:

'_symmetry_cell_setting' value 'Orthorhombic' changed to
'orthorhombic' according to
/home/saulius/struct/CIF-dictionaries/cif_core.dic dictionary named
'cif_core.dic' version 2.4.1 from 2010-06-29.

Automatic conversion script
Id: cif_fix_values 1715 2011-07-08 13:25:40Z adriana 
;
_cod_original_sg_symbol_H-M Pnma
_cod_database_code 4076026

loop_
_symmetry_equiv_pos_as_xyz
'x, y, z'
'-x+1/2, -y, z+1/2'
'-x, y+1/2, -z'
'x+1/2, -y+1/2, -z+1/2'
'-x, -y, -z'
'x-1/2, y, -z-1/2'
'x, -y-1/2, z'
'-x-1/2, y-1/2, z-1/2'

loop_
_atom_site_label
_atom_site_type_symbol
_atom_site_fract_x
_atom_site_fract_y
_atom_site_fract_z
_atom_site_U_iso_or_equiv
_atom_site_adp_type
_atom_site_occupancy
_atom_site_symmetry_multiplicity
_atom_site_calc_flag
_atom_site_refinement_flags
_atom_site_disorder_group
Pt1 Pt 0.10675(2) 0.2500 0.08037(3) 0.02773(11) Uani 1 2 d S .
I1 I 0.28567(5) 0.2500 -0.09301(7) 0.0422(2) Uani 0.886(3) 2 d SP .
F1 F -0.0367(3) 0.2500 0.1978(6) 0.0433(11) Uani 1 2 d S .
N1 N 0.1589(3) 0.3604(3) 0.2798(6) 0.0332(9) Uani 1 1 d . .
C1 C 0.0455(5) 0.3555(5) -0.0836(8) 0.0444(14) Uani 1 1 d . .
H1A H -0.0276 0.3728 -0.0499 0.067 Uiso 1 1 calc R .
H1B H 0.0446 0.3284 -0.1977 0.067 Uiso 1 1 calc R .
H1C H 0.0905 0.4150 -0.0807 0.067 Uiso 1 1 calc R .
C2 C 0.2180(11) 0.3004(10) 0.4056(16) 0.041(3) Uani 0.50 1 d P 1
H2A H 0.2938 0.3213 0.3992 0.050 Uiso 0.50 1 calc PR 1
H2B H 0.1915 0.3213 0.5170 0.050 Uiso 0.50 1 calc PR 1
C2' C 0.1598(12) 0.2962(10) 0.4394(16) 0.044(3) Uani 0.50 1 d P 2
H2'A H 0.2236 0.3168 0.5043 0.052 Uiso 0.50 1 calc PR 2
H2'B H 0.0967 0.3168 0.5059 0.09(6) Uiso 0.50 1 calc PR 2
C3 C 0.0692(6) 0.4251(7) 0.3334(12) 0.073(3) Uani 1 1 d . .
H3A H 0.0945 0.4715 0.4194 0.110 Uiso 1 1 calc R .
H3B H 0.0115 0.3841 0.3796 0.110 Uiso 1 1 calc R .
H3C H 0.0424 0.4624 0.2367 0.110 Uiso 1 1 calc R .
C4 C 0.2511(8) 0.4235(7) 0.2383(13) 0.083(2) Uiso 1 1 d . .
H4A H 0.3111 0.3819 0.2023 0.16(5) Uiso 1 1 calc R .
H4B H 0.2721 0.4618 0.3375 0.14(4) Uiso 1 1 calc R .
H4C H 0.2315 0.4691 0.1476 0.024(13) Uiso 1 1 calc R .

loop_
_atom_site_aniso_label
_atom_site_aniso_U_11
_atom_site_aniso_U_22
_atom_site_aniso_U_33
_atom_site_aniso_U_23
_atom_site_aniso_U_13
_atom_site_aniso_U_12
Pt1 0.02215(15) 0.03243(16) 0.02862(16) 0.000 -0.00398(10) 0.000
I1 0.0360(4) 0.0630(4) 0.0276(3) 0.000 0.0068(2) 0.000
F1 0.022(2) 0.061(3) 0.046(3) 0.000 -0.0006(19) 0.000
N1 0.027(2) 0.036(2) 0.037(2) -0.0059(19) 0.0001(18) 0.0018(17)
C1 0.040(3) 0.045(3) 0.048(3) 0.011(3) -0.007(3) 0.005(3)
C2 0.032(6) 0.054(7) 0.038(7) -0.013(5) -0.011(6) 0.005(6)
C2' 0.043(8) 0.050(6) 0.039(7) -0.014(5) -0.002(6) 0.005(6)
C3 0.047(4) 0.077(5) 0.096(6) -0.047(5) -0.005(4) 0.022(4)

loop_
_atom_type_symbol
_atom_type_description
_atom_type_scat_dispersion_real
_atom_type_scat_dispersion_imag
_atom_type_scat_source
C C 0.0033 0.0016 'International Tables Vol C Tables 4.2.6.8 and 6.1.1.4'
H H 0.0000 0.0000 'International Tables Vol C Tables 4.2.6.8 and 6.1.1.4'
N N 0.0061 0.0033 'International Tables Vol C Tables 4.2.6.8 and 6.1.1.4'
F F 0.0171 0.0103 'International Tables Vol C Tables 4.2.6.8 and 6.1.1.4'
I I -0.4742 1.8119 'International Tables Vol C Tables 4.2.6.8 and 6.1.1.4'
Pt Pt -1.7033 8.3905 'International Tables Vol C Tables 4.2.6.8 and 6.1.1.4'

loop_
_geom_angle_atom_site_label_1
_geom_angle_atom_site_label_2
_geom_angle_atom_site_label_3
_geom_angle
_geom_angle_site_symmetry_1
_geom_angle_site_symmetry_3
F1 Pt1 C1 88.0(2) . .
F1 Pt1 C1 88.0(2) . 7_565
C1 Pt1 C1 86.3(4) . 7_565
F1 Pt1 N1 85.98(15) . 7_565
C1 Pt1 N1 173.6(2) . 7_565
C1 Pt1 N1 95.6(2) 7_565 7_565
F1 Pt1 N1 85.98(15) . .
C1 Pt1 N1 95.6(2) . .
C1 Pt1 N1 173.6(2) 7_565 .
N1 Pt1 N1 81.8(2) 7_565 .
F1 Pt1 I1 175.85(14) . .
C1 Pt1 I1 88.96(18) . .
C1 Pt1 I1 88.96(18) 7_565 .
N1 Pt1 I1 97.14(11) 7_565 .
N1 Pt1 I1 97.14(11) . .
C4 N1 C3 108.5(6) . .
C4 N1 C2 94.5(7) . .
C3 N1 C2 120.0(7) . .
C4 N1 C2' 120.4(8) . .
C3 N1 C2' 95.6(7) . .
C2 N1 C2' 29.7(6) . .
C4 N1 Pt1 116.5(5) . .
C3 N1 Pt1 111.7(4) . .
C2 N1 Pt1 105.0(5) . .
C2' N1 Pt1 102.3(5) . .
C2 C2 N1 123.0(5) 7_565 .
C2' C2' N1 124.2(5) 7_565 .

loop_
_geom_bond_atom_site_label_1
_geom_bond_atom_site_label_2
_geom_bond_distance
_geom_bond_site_symmetry_2
Pt1 F1 2.001(4) .
Pt1 C1 2.057(6) .
Pt1 C1 2.057(6) 7_565
Pt1 N1 2.250(4) 7_565
Pt1 N1 2.250(4) .
Pt1 I1 2.6015(7) .
N1 C4 1.454(10) .
N1 C3 1.468(8) .
N1 C2 1.470(13) .
N1 C2' 1.524(15) .
C2 C2 1.34(3) 7_565
C2' C2' 1.23(3) 7_565
